data_7221164
loop_
_publ_author_name
'Mueller, W.'

_publ_section_title
;
 Darstellung und Struktur der Phase Li7 Sn3
;
_journal_name_full
;
Zeitschrift fuer Naturforschung, Teil B. Anorganische Chemie, Organische 
Chemie (2,1947-32,1977)
;
_journal_page_first 304
_journal_page_last 307
_journal_volume 29
_journal_year 1974
_chemical_formula_sum 'Li7 Sn3'
_space_group_IT_number 11
_symmetry_space_group_name_Hall '-P 2yb'
_symmetry_space_group_name_H-M 'P 1 21/m 1'
_cell_angle_alpha 90
_cell_angle_beta 105.95
_cell_angle_gamma 90
_cell_formula_units_Z 2
_cell_length_a 8.56
_cell_length_b 4.72
_cell_length_c 9.45
_cell_volume 367.111
_citation_journal_id_ASTM ZENBAX
_cod_data_source_file Mueller_ZENBAX_1974_1005.cif
_cod_data_source_block Li7Sn3
_cod_original_cell_volume 367.1113
_cod_database_code 7221164

loop_
_symmetry_equiv_pos_as_xyz
x,y,z
-x,y+1/2,-z
-x,-y,-z
x,-y-1/2,z

loop_
_atom_site_label
_atom_site_type_symbol
_atom_site_fract_x
_atom_site_fract_y
_atom_site_fract_z
_atom_site_occupancy
_atom_site_U_iso_or_equiv
Sn3 Sn 0.1979 0.25 0.4318 1 0.0
Li7 Li 0.606 0.25 0.021 1 0.0
Li3 Li 0.998 0.25 0.622 1 0.0
Sn2 Sn 0.1974 0.25 0.9179 1 0.0
Li5 Li 0.81 0.25 0.821 1 0.0
Sn1 Sn 0.3995 0.25 0.2251 1 0.0
Li6 Li 0.601 0.25 0.533 1 0.0
Li1 Li 0.392 0.25 0.732 1 0.0
Li2 Li 0.007 0.25 0.134 1 0.0
Li4 Li 0.803 0.25 0.312 1 0.0
